data_4325011
loop_
_publ_author_name
'Moumita Bose'
'Golam Moula'
'Ameerunisha Begum'
'Sabyasachi Sarkar'

_publ_section_title
;
 Dangling Thiyl Radical: Stabilized in
 [PPh4]2[(bdt)WVI(O)(\m-S)2CuI(SC6H4S.)]
;
_journal_name_full 'Inorganic Chemistry'
_journal_page_first 3852
_journal_page_last 3854
_journal_paper_doi 10.1021/ic200258u
_journal_volume 50
_journal_year 2011
_chemical_formula_moiety 'C60 H48 Cu O P2 S6 W'
_chemical_formula_sum 'C60 H48 Cu O P2 S6 W'
_chemical_formula_weight 1286.67
_chemical_name_systematic
;
 ?
;
_space_group_IT_number 2
_symmetry_cell_setting triclinic
_symmetry_space_group_name_Hall '-P 1'
_symmetry_space_group_name_H-M 'P -1'
_atom_sites_solution_hydrogens geom
_atom_sites_solution_primary direct
_atom_sites_solution_secondary difmap
_audit_creation_method SHELXL-97
_cell_angle_alpha 79.498(5)
_cell_angle_beta 86.561(5)
_cell_angle_gamma 77.836(5)
_cell_formula_units_Z 2
_cell_length_a 10.773(5)
_cell_length_b 10.935(5)
_cell_length_c 23.724(5)
_cell_measurement_temperature 293(2)
_cell_volume 2685.6(18)
_computing_cell_refinement 'SAINT (Bruker, 2002)'
_computing_data_collection 'SAINT (Bruker, 2002)'
_computing_data_reduction 'SAINT (Bruker, 2002)'
_computing_molecular_graphics ORTEP-3
_computing_publication_material SHELXL-97
_computing_structure_refinement 'SHELXL-97 (Sheldrick, 1997)'
_computing_structure_solution 'SHELXTL (Bruker, 2002)'
_diffrn_ambient_temperature 293(2)
_diffrn_measured_fraction_theta_full 0.971
_diffrn_measured_fraction_theta_max 0.971
_diffrn_measurement_device_type 'CCD area detector'
_diffrn_measurement_method 'Omega scans'
_diffrn_radiation_monochromator graphite
_diffrn_radiation_source 'fine-focus sealed tube'
_diffrn_radiation_type MoK\a
_diffrn_radiation_wavelength 0.71073
_diffrn_reflns_av_R_equivalents 0.0310
_diffrn_reflns_av_sigmaI/netI 0.0659
_diffrn_reflns_limit_h_max 13
_diffrn_reflns_limit_h_min -13
_diffrn_reflns_limit_k_max 13
_diffrn_reflns_limit_k_min -12
_diffrn_reflns_limit_l_max 26
_diffrn_reflns_limit_l_min -29
_diffrn_reflns_number 14898
_diffrn_reflns_theta_full 26.00
_diffrn_reflns_theta_max 26.00
_diffrn_reflns_theta_min 1.98
_exptl_absorpt_coefficient_mu 2.870
_exptl_absorpt_correction_T_max 0.944
_exptl_absorpt_correction_T_min 0.933
_exptl_absorpt_correction_type empirical
_exptl_absorpt_process_details 'SADABS (Bruker, 2002)'
_exptl_crystal_colour brown
_exptl_crystal_density_diffrn 1.591
_exptl_crystal_description needle
_exptl_crystal_F_000 1290
_exptl_crystal_size_max 0.03
_exptl_crystal_size_mid 0.02
_exptl_crystal_size_min 0.02
_refine_diff_density_max 1.457
_refine_diff_density_min -1.141
_refine_diff_density_rms 0.253
_refine_ls_extinction_method none
_refine_ls_goodness_of_fit_ref 1.091
_refine_ls_hydrogen_treatment constr
_refine_ls_matrix_type full
_refine_ls_number_parameters 640
_refine_ls_number_reflns 10260
_refine_ls_number_restraints 0
_refine_ls_restrained_S_all 1.091
_refine_ls_R_factor_all 0.0595
_refine_ls_R_factor_gt 0.0457
_refine_ls_shift/su_max 0.008
_refine_ls_shift/su_mean 0.002
_refine_ls_structure_factor_coef Fsqd
_refine_ls_weighting_details 'calc w=1/[\s^2^(Fo^2^)+(0.0769P)^2^+0.0000P] where P=(Fo^2^+2Fc^2^)/3'
_refine_ls_weighting_scheme calc
_refine_ls_wR_factor_gt 0.1132
_refine_ls_wR_factor_ref 0.1384
_reflns_number_gt 8540
_reflns_number_total 10260
_reflns_threshold_expression >2sigma(I)
_cod_data_source_file ic200258u_si_002.cif
_cod_data_source_block 2jundm
_cod_database_code 4325011

loop_
_symmetry_equiv_pos_as_xyz
'x, y, z'
'-x, -y, -z'

loop_
_atom_site_label
_atom_site_type_symbol
_atom_site_fract_x
_atom_site_fract_y
_atom_site_fract_z
_atom_site_U_iso_or_equiv
_atom_site_adp_type
_atom_site_occupancy
_atom_site_symmetry_multiplicity
_atom_site_calc_flag
_atom_site_refinement_flags
S3 S 0.27323(15) 0.20567(17) 0.25419(8) 0.0311(4) Uani 1 1 d .
C31 C 0.6502(6) 0.5024(6) 0.1431(2) 0.0201(12) Uani 1 1 d .
C32 C 0.6082(6) 0.3910(7) 0.1609(3) 0.0304(15) Uani 1 1 d .
H32 H 0.6532 0.3163 0.1499 0.036 Uiso 1 1 calc R
C33 C 0.5001(7) 0.3890(7) 0.1946(3) 0.0372(17) Uani 1 1 d .
H33 H 0.4718 0.3134 0.2062 0.045 Uiso 1 1 calc R
C34 C 0.4344(6) 0.4988(7) 0.2111(3) 0.0308(16) Uani 1 1 d .
H34 H 0.3617 0.4978 0.2342 0.037 Uiso 1 1 calc R
C35 C 0.4763(6) 0.6110(7) 0.1933(3) 0.0299(15) Uani 1 1 d .
H35 H 0.4303 0.6857 0.2039 0.036 Uiso 1 1 calc R
C36 C 0.5822(6) 0.6134(6) 0.1611(3) 0.0308(15) Uani 1 1 d .
H36 H 0.6110 0.6890 0.1506 0.037 Uiso 1 1 calc R
W1 W 0.07720(2) 0.24280(2) 0.297460(10) 0.02095(10) Uani 1 1 d .
Cu1 Cu 0.17014(7) 0.06706(7) 0.23611(3) 0.02261(18) Uani 1 1 d .
O1 O 0.0933(5) 0.1853(4) 0.36959(18) 0.0334(11) Uani 1 1 d .
S1 S -0.12884(14) 0.37751(16) 0.27628(7) 0.0253(3) Uani 1 1 d .
S2 S 0.12853(14) 0.45265(15) 0.29567(7) 0.0236(3) Uani 1 1 d .
S4 S -0.02772(15) 0.10555(16) 0.26561(7) 0.0256(3) Uani 1 1 d .
S5 S 0.24525(15) -0.07648(16) 0.18308(7) 0.0250(3) Uani 1 1 d .
S6 S 0.32841(18) -0.12538(19) 0.05678(8) 0.0380(4) Uani 1 1 d .
P1 P 0.78047(14) 0.51129(15) 0.09213(6) 0.0173(3) Uani 1 1 d .
P2 P 0.65093(14) 0.71430(16) 0.48215(6) 0.0198(3) Uani 1 1 d .
C1 C -0.0121(6) 0.5674(6) 0.2914(2) 0.0228(13) Uani 1 1 d .
C2 C -0.1264(6) 0.5340(6) 0.2838(2) 0.0245(14) Uani 1 1 d .
C3 C -0.2396(6) 0.6271(7) 0.2790(3) 0.0317(16) Uani 1 1 d .
H3 H -0.3162 0.6042 0.2744 0.038 Uiso 1 1 calc R
C4 C -0.2376(7) 0.7517(7) 0.2811(3) 0.0352(17) Uani 1 1 d .
H4 H -0.3130 0.8121 0.2788 0.042 Uiso 1 1 calc R
C5 C -0.1220(7) 0.7875(7) 0.2866(3) 0.0328(16) Uani 1 1 d .
H5 H -0.1202 0.8722 0.2864 0.039 Uiso 1 1 calc R
C6 C -0.0109(7) 0.6967(6) 0.2924(3) 0.0274(14) Uani 1 1 d .
H6 H 0.0654 0.7204 0.2970 0.033 Uiso 1 1 calc R
C7 C 0.3977(6) -0.0562(6) 0.1543(3) 0.0247(14) Uani 1 1 d .
C8 C 0.4858(6) -0.0211(6) 0.1865(3) 0.0264(14) Uani 1 1 d .
H8 H 0.4654 -0.0098 0.2241 0.032 Uiso 1 1 calc R
C9 C 0.6034(7) -0.0032(7) 0.1626(3) 0.0331(16) Uani 1 1 d .
H9 H 0.6600 0.0218 0.1841 0.040 Uiso 1 1 calc R
C10 C 0.6361(7) -0.0222(7) 0.1073(3) 0.0320(15) Uani 1 1 d .
H10 H 0.7140 -0.0086 0.0912 0.038 Uiso 1 1 calc R
C11 C 0.5517(6) -0.0621(7) 0.0755(3) 0.0335(16) Uani 1 1 d .
H11 H 0.5748 -0.0781 0.0387 0.040 Uiso 1 1 calc R
C12 C 0.4327(6) -0.0780(6) 0.0989(3) 0.0277(14) Uani 1 1 d .
C13 C 0.9072(6) 0.5711(6) 0.1161(2) 0.0184(12) Uani 1 1 d .
C14 C 0.8842(6) 0.6944(6) 0.1277(3) 0.0277(15) Uani 1 1 d .
H14 H 0.8032 0.7450 0.1232 0.033 Uiso 1 1 calc R
C15 C 0.9817(6) 0.7419(7) 0.1458(3) 0.0291(15) Uani 1 1 d .
H15 H 0.9663 0.8243 0.1534 0.035 Uiso 1 1 calc R
C16 C 1.1015(7) 0.6666(7) 0.1525(3) 0.0282(15) Uani 1 1 d .
H16 H 1.1667 0.6981 0.1650 0.034 Uiso 1 1 calc R
C17 C 1.1255(6) 0.5448(7) 0.1408(3) 0.0323(16) Uani 1 1 d .
H17 H 1.2070 0.4950 0.1448 0.039 Uiso 1 1 calc R
C18 C 1.0283(6) 0.4967(6) 0.1231(3) 0.0256(14) Uani 1 1 d .
H18 H 1.0443 0.4140 0.1159 0.031 Uiso 1 1 calc R
C19 C 0.8438(5) 0.3561(6) 0.0762(2) 0.0190(12) Uani 1 1 d .
C20 C 0.8924(6) 0.2563(6) 0.1211(3) 0.0230(13) Uani 1 1 d .
H20 H 0.8895 0.2716 0.1585 0.028 Uiso 1 1 calc R
C21 C 0.9441(6) 0.1364(6) 0.1098(3) 0.0288(15) Uani 1 1 d .
H21 H 0.9756 0.0713 0.1396 0.035 Uiso 1 1 calc R
C22 C 0.9489(7) 0.1133(7) 0.0548(3) 0.0326(16) Uani 1 1 d .
H22 H 0.9843 0.0327 0.0472 0.039 Uiso 1 1 calc R
C23 C 0.9008(6) 0.2105(7) 0.0105(3) 0.0288(15) Uani 1 1 d .
H23 H 0.9035 0.1937 -0.0266 0.035 Uiso 1 1 calc R
C24 C 0.8489(6) 0.3315(6) 0.0204(3) 0.0243(14) Uani 1 1 d .
H24 H 0.8179 0.3958 -0.0098 0.029 Uiso 1 1 calc R
C25 C 0.7924(6) 0.6816(6) -0.0084(3) 0.0251(14) Uani 1 1 d .
H25 H 0.8746 0.6813 0.0017 0.030 Uiso 1 1 calc R
C26 C 0.7445(6) 0.7514(6) -0.0607(3) 0.0287(15) Uani 1 1 d .
H26 H 0.7949 0.7974 -0.0856 0.034 Uiso 1 1 calc R
C27 C 0.6216(6) 0.7520(6) -0.0753(3) 0.0258(14) Uani 1 1 d .
H27 H 0.5898 0.7980 -0.1102 0.031 Uiso 1 1 calc R
C28 C 0.5465(6) 0.6847(7) -0.0383(3) 0.0304(15) Uani 1 1 d .
H28 H 0.4643 0.6852 -0.0485 0.037 Uiso 1 1 calc R
C29 C 0.5923(6) 0.6167(6) 0.0136(3) 0.0255(14) Uani 1 1 d .
H29 H 0.5404 0.5734 0.0389 0.031 Uiso 1 1 calc R
C30 C 0.7171(5) 0.6131(6) 0.0281(2) 0.0190(12) Uani 1 1 d .
C37 C 0.7353(6) 0.8432(6) 0.4726(3) 0.0225(13) Uani 1 1 d .
C38 C 0.7430(6) 0.9121(6) 0.5158(3) 0.0254(14) Uani 1 1 d .
H38 H 0.7011 0.8952 0.5509 0.030 Uiso 1 1 calc R
C39 C 0.8142(6) 1.0064(7) 0.5057(3) 0.0326(16) Uani 1 1 d .
H39 H 0.8205 1.0528 0.5342 0.039 Uiso 1 1 calc R
C40 C 0.8771(6) 1.0320(7) 0.4520(3) 0.0314(15) Uani 1 1 d .
H40 H 0.9245 1.0954 0.4451 0.038 Uiso 1 1 calc R
C41 C 0.8682(7) 0.9641(7) 0.4107(3) 0.0351(16) Uani 1 1 d .
H41 H 0.9092 0.9814 0.3754 0.042 Uiso 1 1 calc R
C42 C 0.7983(7) 0.8689(7) 0.4205(3) 0.0352(17) Uani 1 1 d .
H42 H 0.7938 0.8220 0.3920 0.042 Uiso 1 1 calc R
C43 C 0.7612(5) 0.5644(6) 0.4844(2) 0.0190(12) Uani 1 1 d .
C44 C 0.8388(6) 0.5425(6) 0.4369(3) 0.0275(14) Uani 1 1 d .
H44 H 0.8320 0.6037 0.4038 0.033 Uiso 1 1 calc R
C45 C 0.9266(6) 0.4290(7) 0.4389(3) 0.0276(14) Uani 1 1 d .
H45 H 0.9786 0.4140 0.4071 0.033 Uiso 1 1 calc R
C46 C 0.9367(6) 0.3381(6) 0.4885(3) 0.0290(15) Uani 1 1 d .
H46 H 0.9969 0.2629 0.4900 0.035 Uiso 1 1 calc R
C47 C 0.8591(7) 0.3578(7) 0.5349(3) 0.0356(17) Uani 1 1 d .
H47 H 0.8657 0.2959 0.5678 0.043 Uiso 1 1 calc R
C48 C 0.7701(6) 0.4706(7) 0.5331(3) 0.0307(15) Uani 1 1 d .
H48 H 0.7163 0.4835 0.5646 0.037 Uiso 1 1 calc R
C49 C 0.5578(6) 0.7110(6) 0.5465(2) 0.0212(13) Uani 1 1 d .
C50 C 0.6150(6) 0.6999(7) 0.5998(3) 0.0256(14) Uani 1 1 d .
H50 H 0.7020 0.6952 0.6014 0.031 Uiso 1 1 calc R
C51 C 0.5428(6) 0.6962(7) 0.6483(3) 0.0325(16) Uani 1 1 d .
H51 H 0.5809 0.6901 0.6831 0.039 Uiso 1 1 calc R
C52 C 0.4122(6) 0.7012(7) 0.6476(3) 0.0326(16) Uani 1 1 d .
H52 H 0.3646 0.6985 0.6817 0.039 Uiso 1 1 calc R
C53 C 0.3547(6) 0.7101(6) 0.5972(3) 0.0274(14) Uani 1 1 d .
H53 H 0.2682 0.7114 0.5969 0.033 Uiso 1 1 calc R
C54 C 0.4249(6) 0.7170(6) 0.5461(3) 0.0254(14) Uani 1 1 d .
H54 H 0.3847 0.7257 0.5116 0.030 Uiso 1 1 calc R
C55 C 0.5476(6) 0.7419(7) 0.4232(2) 0.0231(14) Uani 1 1 d .
C56 C 0.4855(7) 0.8672(7) 0.4029(3) 0.0309(16) Uani 1 1 d .
H56 H 0.4997 0.9343 0.4190 0.037 Uiso 1 1 calc R
C57 C 0.4010(7) 0.8884(8) 0.3574(3) 0.0390(18) Uani 1 1 d .
H57 H 0.3598 0.9709 0.3430 0.047 Uiso 1 1 calc R
C58 C 0.3784(7) 0.7898(8) 0.3340(3) 0.0391(18) Uani 1 1 d .
H58 H 0.3212 0.8060 0.3044 0.047 Uiso 1 1 calc R
C59 C 0.4394(7) 0.6674(8) 0.3539(3) 0.0362(17) Uani 1 1 d .
H59 H 0.4243 0.6008 0.3376 0.043 Uiso 1 1 calc R
C60 C 0.5246(6) 0.6431(7) 0.3991(3) 0.0283(15) Uani 1 1 d .
H60 H 0.5658 0.5602 0.4128 0.034 Uiso 1 1 calc R

loop_
_atom_site_aniso_label
_atom_site_aniso_U_11
_atom_site_aniso_U_22
_atom_site_aniso_U_33
_atom_site_aniso_U_23
_atom_site_aniso_U_13
_atom_site_aniso_U_12
S3 0.0220(8) 0.0286(10) 0.0468(10) -0.0161(8) 0.0035(7) -0.0074(7)
C31 0.021(3) 0.023(3) 0.015(3) 0.000(2) 0.006(2) -0.007(3)
C32 0.033(4) 0.030(4) 0.031(4) -0.009(3) 0.005(3) -0.012(3)
C33 0.050(4) 0.039(5) 0.029(4) -0.011(3) 0.016(3) -0.025(4)
C34 0.021(3) 0.050(5) 0.021(3) -0.002(3) 0.004(3) -0.011(3)
C35 0.024(3) 0.032(4) 0.029(4) -0.004(3) 0.008(3) 0.002(3)
C36 0.035(4) 0.019(4) 0.037(4) 0.000(3) 0.001(3) -0.006(3)
W1 0.02404(15) 0.02292(16) 0.01635(14) -0.00135(10) -0.00102(10) -0.00742(11)
Cu1 0.0244(4) 0.0206(4) 0.0236(4) -0.0042(3) -0.0010(3) -0.0057(3)
O1 0.057(3) 0.026(3) 0.019(2) -0.0024(19) -0.008(2) -0.012(2)
S1 0.0197(7) 0.0300(9) 0.0278(8) -0.0057(7) 0.0001(6) -0.0078(7)
S2 0.0214(7) 0.0231(9) 0.0270(8) -0.0038(6) 0.0002(6) -0.0066(6)
S4 0.0294(8) 0.0270(9) 0.0226(8) -0.0039(7) 0.0026(6) -0.0123(7)
S5 0.0236(8) 0.0250(9) 0.0276(8) -0.0071(7) 0.0018(6) -0.0063(7)
S6 0.0391(10) 0.0418(12) 0.0369(10) -0.0124(8) -0.0010(8) -0.0117(9)
P1 0.0185(7) 0.0174(8) 0.0158(7) -0.0017(6) 0.0005(6) -0.0040(6)
P2 0.0196(7) 0.0237(9) 0.0153(7) -0.0029(6) 0.0005(6) -0.0031(6)
C1 0.032(3) 0.029(4) 0.006(3) -0.003(2) 0.007(2) -0.004(3)
C2 0.029(3) 0.033(4) 0.010(3) -0.006(3) 0.005(2) -0.002(3)
C3 0.026(3) 0.045(5) 0.020(3) -0.002(3) -0.001(3) -0.001(3)
C4 0.045(4) 0.032(4) 0.019(3) -0.003(3) -0.002(3) 0.011(3)
C5 0.047(4) 0.023(4) 0.027(3) -0.005(3) 0.002(3) -0.003(3)
C6 0.039(4) 0.027(4) 0.016(3) -0.005(3) 0.006(3) -0.007(3)
C7 0.024(3) 0.019(3) 0.027(3) -0.002(3) 0.004(3) 0.002(3)
C8 0.029(3) 0.015(3) 0.033(4) 0.002(3) -0.005(3) -0.005(3)
C9 0.035(4) 0.032(4) 0.030(4) 0.002(3) 0.000(3) -0.006(3)
C10 0.030(4) 0.031(4) 0.030(4) 0.002(3) 0.004(3) -0.002(3)
C11 0.028(4) 0.026(4) 0.042(4) 0.003(3) -0.003(3) -0.001(3)
C12 0.030(3) 0.025(4) 0.027(3) -0.005(3) -0.002(3) 0.000(3)
C13 0.023(3) 0.020(3) 0.013(3) -0.003(2) 0.002(2) -0.006(3)
C14 0.029(3) 0.022(4) 0.033(4) -0.011(3) 0.001(3) -0.002(3)
C15 0.037(4) 0.025(4) 0.029(3) -0.007(3) 0.005(3) -0.016(3)
C16 0.040(4) 0.034(4) 0.016(3) 0.002(3) -0.006(3) -0.022(3)
C17 0.027(3) 0.037(4) 0.034(4) -0.005(3) -0.007(3) -0.009(3)
C18 0.022(3) 0.025(4) 0.031(3) -0.009(3) 0.000(3) -0.004(3)
C19 0.018(3) 0.021(3) 0.021(3) -0.006(2) 0.001(2) -0.007(2)
C20 0.025(3) 0.018(3) 0.026(3) -0.008(3) -0.001(3) -0.001(3)
C21 0.037(4) 0.018(3) 0.029(3) 0.000(3) -0.007(3) -0.002(3)
C22 0.039(4) 0.021(4) 0.039(4) -0.010(3) -0.005(3) -0.005(3)
C23 0.032(4) 0.037(4) 0.021(3) -0.013(3) 0.004(3) -0.011(3)
C24 0.020(3) 0.022(4) 0.031(3) -0.001(3) -0.002(3) -0.008(3)
C25 0.018(3) 0.021(3) 0.035(4) -0.004(3) -0.003(3) -0.001(3)
C26 0.030(3) 0.025(4) 0.030(4) 0.001(3) 0.008(3) -0.008(3)
C27 0.036(4) 0.017(3) 0.020(3) 0.001(3) -0.002(3) 0.001(3)
C28 0.025(3) 0.031(4) 0.034(4) 0.000(3) -0.013(3) -0.005(3)
C29 0.035(4) 0.025(4) 0.018(3) -0.001(3) 0.002(3) -0.011(3)
C30 0.020(3) 0.019(3) 0.018(3) -0.007(2) 0.000(2) -0.002(2)
C37 0.023(3) 0.022(3) 0.021(3) -0.002(3) -0.001(2) -0.004(3)
C38 0.027(3) 0.022(4) 0.024(3) -0.002(3) 0.000(3) -0.001(3)
C39 0.032(4) 0.024(4) 0.043(4) -0.007(3) -0.003(3) -0.007(3)
C40 0.029(4) 0.024(4) 0.039(4) 0.004(3) -0.005(3) -0.008(3)
C41 0.046(4) 0.027(4) 0.032(4) -0.002(3) 0.007(3) -0.012(3)
C42 0.048(4) 0.035(4) 0.026(3) -0.008(3) 0.007(3) -0.016(4)
C43 0.018(3) 0.020(3) 0.019(3) -0.003(2) -0.005(2) -0.004(2)
C44 0.032(4) 0.022(4) 0.026(3) 0.002(3) 0.000(3) -0.005(3)
C45 0.026(3) 0.030(4) 0.027(3) -0.010(3) 0.006(3) -0.004(3)
C46 0.023(3) 0.021(4) 0.046(4) -0.013(3) -0.010(3) -0.001(3)
C47 0.034(4) 0.024(4) 0.042(4) 0.005(3) -0.007(3) 0.003(3)
C48 0.030(4) 0.028(4) 0.032(4) -0.002(3) 0.006(3) -0.007(3)
C49 0.021(3) 0.023(3) 0.019(3) -0.003(2) 0.002(2) -0.003(3)
C50 0.019(3) 0.038(4) 0.020(3) 0.000(3) 0.000(2) -0.009(3)
C51 0.029(3) 0.055(5) 0.016(3) -0.004(3) -0.001(3) -0.013(3)
C52 0.026(3) 0.043(5) 0.029(4) -0.006(3) 0.004(3) -0.008(3)
C53 0.022(3) 0.027(4) 0.033(4) -0.006(3) 0.002(3) -0.005(3)
C54 0.021(3) 0.023(4) 0.031(3) -0.001(3) -0.008(3) -0.001(3)
C55 0.020(3) 0.040(4) 0.007(3) -0.002(3) 0.000(2) -0.002(3)
C56 0.039(4) 0.031(4) 0.020(3) -0.007(3) -0.004(3) 0.001(3)
C57 0.033(4) 0.042(5) 0.035(4) 0.000(3) -0.010(3) 0.003(3)
C58 0.033(4) 0.058(5) 0.024(4) -0.001(3) -0.004(3) -0.010(4)
C59 0.039(4) 0.047(5) 0.025(4) -0.002(3) -0.007(3) -0.017(4)
C60 0.032(4) 0.029(4) 0.024(3) 0.003(3) -0.003(3) -0.012(3)

loop_
_atom_type_symbol
_atom_type_description
_atom_type_scat_dispersion_real
_atom_type_scat_dispersion_imag
_atom_type_scat_source
C C 0.0033 0.0016 'International Tables Vol C Tables 4.2.6.8 and 6.1.1.4'
H H 0.0000 0.0000 'International Tables Vol C Tables 4.2.6.8 and 6.1.1.4'
Cu Cu 0.3201 1.2651 'International Tables Vol C Tables 4.2.6.8 and 6.1.1.4'
O O 0.0106 0.0060 'International Tables Vol C Tables 4.2.6.8 and 6.1.1.4'
P P 0.1023 0.0942 'International Tables Vol C Tables 4.2.6.8 and 6.1.1.4'
S S 0.1246 0.1234 'International Tables Vol C Tables 4.2.6.8 and 6.1.1.4'
W W -0.8490 6.8722 'International Tables Vol C Tables 4.2.6.8 and 6.1.1.4'

loop_
_geom_angle_atom_site_label_1
_geom_angle_atom_site_label_2
_geom_angle_atom_site_label_3
_geom_angle
Cu1 S3 W1 71.91(6)
C32 C31 C36 118.7(6)
C32 C31 P1 121.3(5)
C36 C31 P1 119.7(5)
C31 C32 C33 120.6(7)
C31 C32 H32 119.7
C33 C32 H32 119.7
C34 C33 C32 119.7(7)
C34 C33 H33 120.2
C32 C33 H33 120.2
C33 C34 C35 119.9(6)
C33 C34 H34 120.0
C35 C34 H34 120.0
C36 C35 C34 120.7(7)
C36 C35 H35 119.6
C34 C35 H35 119.6
C35 C36 C31 120.3(6)
C35 C36 H36 119.9
C31 C36 H36 119.9
O1 W1 S3 108.32(18)
O1 W1 S4 103.94(16)
S3 W1 S4 103.86(6)
O1 W1 S1 111.78(18)
S3 W1 S1 137.89(7)
S4 W1 S1 78.65(6)
O1 W1 S2 98.60(15)
S3 W1 S2 81.95(6)
S4 W1 S2 153.36(6)
S1 W1 S2 79.94(6)
O1 W1 Cu1 111.61(16)
S3 W1 Cu1 52.09(4)
S4 W1 Cu1 52.13(5)
S1 W1 Cu1 120.03(4)
S2 W1 Cu1 130.41(5)
S3 Cu1 S5 124.16(7)
S3 Cu1 S4 112.23(7)
S5 Cu1 S4 122.96(6)
S3 Cu1 W1 56.00(5)
S5 Cu1 W1 178.57(5)
S4 Cu1 W1 56.66(4)
C2 S1 W1 109.9(2)
C1 S2 W1 109.1(2)
Cu1 S4 W1 71.22(5)
C7 S5 Cu1 109.9(2)
C19 P1 C30 108.8(3)
C19 P1 C13 108.4(3)
C30 P1 C13 109.2(3)
C19 P1 C31 108.9(3)
C30 P1 C31 107.2(3)
C13 P1 C31 114.2(3)
C49 P2 C55 108.6(3)
C49 P2 C43 109.4(3)
C55 P2 C43 110.3(3)
C49 P2 C37 110.5(3)
C55 P2 C37 107.6(3)
C43 P2 C37 110.4(3)
C2 C1 C6 119.0(6)
C2 C1 S2 119.9(5)
C6 C1 S2 121.1(5)
C1 C2 C3 119.9(6)
C1 C2 S1 119.9(5)
C3 C2 S1 120.1(5)
C4 C3 C2 120.6(6)
C4 C3 H3 119.7
C2 C3 H3 119.7
C3 C4 C5 120.0(7)
C3 C4 H4 120.0
C5 C4 H4 120.0
C6 C5 C4 119.9(6)
C6 C5 H5 120.1
C4 C5 H5 120.1
C5 C6 C1 120.5(6)
C5 C6 H6 119.7
C1 C6 H6 119.7
C12 C7 C8 118.6(6)
C12 C7 S5 119.7(5)
C8 C7 S5 121.7(5)
C9 C8 C7 120.7(6)
C9 C8 H8 119.7
C7 C8 H8 119.7
C10 C9 C8 120.3(6)
C10 C9 H9 119.8
C8 C9 H9 119.8
C9 C10 C11 119.7(7)
C9 C10 H10 120.2
C11 C10 H10 120.2
C10 C11 C12 120.1(7)
C10 C11 H11 119.9
C12 C11 H11 119.9
C11 C12 C7 120.6(6)
C11 C12 S6 118.5(5)
C7 C12 S6 120.9(5)
C18 C13 C14 119.2(5)
C18 C13 P1 121.1(5)
C14 C13 P1 119.7(5)
C15 C14 C13 120.2(6)
C15 C14 H14 119.9
C13 C14 H14 119.9
C16 C15 C14 119.8(6)
C16 C15 H15 120.1
C14 C15 H15 120.1
C17 C16 C15 120.5(6)
C17 C16 H16 119.7
C15 C16 H16 119.7
C16 C17 C18 119.9(6)
C16 C17 H17 120.1
C18 C17 H17 120.1
C17 C18 C13 120.5(6)
C17 C18 H18 119.8
C13 C18 H18 119.8
C24 C19 C20 119.0(6)
C24 C19 P1 121.6(5)
C20 C19 P1 119.4(4)
C21 C20 C19 120.6(6)
C21 C20 H20 119.7
C19 C20 H20 119.7
C22 C21 C20 119.9(6)
C22 C21 H21 120.0
C20 C21 H21 120.0
C21 C22 C23 119.9(6)
C21 C22 H22 120.0
C23 C22 H22 120.0
C24 C23 C22 121.5(6)
C24 C23 H23 119.3
C22 C23 H23 119.3
C23 C24 C19 119.1(6)
C23 C24 H24 120.5
C19 C24 H24 120.5
C30 C25 C26 119.6(5)
C30 C25 H25 120.2
C26 C25 H25 120.2
C27 C26 C25 119.8(6)
C27 C26 H26 120.1
C25 C26 H26 120.1
C28 C27 C26 120.3(6)
C28 C27 H27 119.9
C26 C27 H27 119.9
C27 C28 C29 120.4(6)
C27 C28 H28 119.8
C29 C28 H28 119.8
C28 C29 C30 119.7(6)
C28 C29 H29 120.1
C30 C29 H29 120.1
C25 C30 C29 120.2(6)
C25 C30 P1 120.6(4)
C29 C30 P1 119.2(5)
C42 C37 C38 120.0(6)
C42 C37 P2 117.2(5)
C38 C37 P2 122.7(5)
C39 C38 C37 119.0(6)
C39 C38 H38 120.5
C37 C38 H38 120.5
C38 C39 C40 120.1(6)
C38 C39 H39 120.0
C40 C39 H39 120.0
C41 C40 C39 119.9(7)
C41 C40 H40 120.1
C39 C40 H40 120.1
C40 C41 C42 120.6(7)
C40 C41 H41 119.7
C42 C41 H41 119.7
C37 C42 C41 120.4(6)
C37 C42 H42 119.8
C41 C42 H42 119.8
C44 C43 C48 119.4(6)
C44 C43 P2 119.5(5)
C48 C43 P2 121.1(5)
C45 C44 C43 119.9(6)
C45 C44 H44 120.1
C43 C44 H44 120.1
C46 C45 C44 119.9(6)
C46 C45 H45 120.1
C44 C45 H45 120.1
C47 C46 C45 120.6(6)
C47 C46 H46 119.7
C45 C46 H46 119.7
C46 C47 C48 119.9(7)
C46 C47 H47 120.1
C48 C47 H47 120.1
C47 C48 C43 120.3(7)
C47 C48 H48 119.9
C43 C48 H48 119.9
C50 C49 C54 118.3(6)
C50 C49 P2 120.5(5)
C54 C49 P2 121.1(4)
C51 C50 C49 119.6(6)
C51 C50 H50 120.2
C49 C50 H50 120.2
C50 C51 C52 121.8(6)
C50 C51 H51 119.1
C52 C51 H51 119.1
C53 C52 C51 120.0(6)
C53 C52 H52 120.0
C51 C52 H52 120.0
C52 C53 C54 120.2(6)
C52 C53 H53 119.9
C54 C53 H53 119.9
C53 C54 C49 120.1(5)
C53 C54 H54 119.9
C49 C54 H54 119.9
C60 C55 C56 120.2(5)
C60 C55 P2 121.5(5)
C56 C55 P2 118.2(5)
C55 C56 C57 118.1(6)
C55 C56 H56 120.9
C57 C56 H56 120.9
C58 C57 C56 121.2(7)
C58 C57 H57 119.4
C56 C57 H57 119.4
C57 C58 C59 120.5(6)
C57 C58 H58 119.7
C59 C58 H58 119.7
C58 C59 C60 119.6(7)
C58 C59 H59 120.2
C60 C59 H59 120.2
C55 C60 C59 120.3(6)
C55 C60 H60 119.9
C59 C60 H60 119.9

loop_
_geom_bond_atom_site_label_1
_geom_bond_atom_site_label_2
_geom_bond_distance
S3 Cu1 2.1722(18)
S3 W1 2.2823(19)
C31 C32 1.374(9)
C31 C36 1.403(9)
C31 P1 1.804(6)
C32 C33 1.375(10)
C32 H32 0.9300
C33 C34 1.369(10)
C33 H33 0.9300
C34 C35 1.382(10)
C34 H34 0.9300
C35 C36 1.337(9)
C35 H35 0.9300
C36 H36 0.9300
W1 O1 1.718(4)
W1 S4 2.3091(16)
W1 S1 2.4157(18)
W1 S2 2.4637(19)
W1 Cu1 2.6168(10)
Cu1 S5 2.1825(18)
Cu1 S4 2.182(2)
S1 C2 1.759(7)
S2 C1 1.747(7)
S5 C7 1.783(7)
S6 C12 1.761(6)
P1 C19 1.789(6)
P1 C30 1.789(6)
P1 C13 1.794(6)
P2 C49 1.776(6)
P2 C55 1.783(5)
P2 C43 1.804(6)
P2 C37 1.806(7)
C1 C2 1.387(9)
C1 C6 1.421(9)
C2 C3 1.409(9)
C3 C4 1.376(10)
C3 H3 0.9300
C4 C5 1.402(10)
C4 H4 0.9300
C5 C6 1.381(10)
C5 H5 0.9300
C6 H6 0.9300
C7 C12 1.393(9)
C7 C8 1.407(8)
C8 C9 1.393(10)
C8 H8 0.9300
C9 C10 1.381(9)
C9 H9 0.9300
C10 C11 1.398(9)
C10 H10 0.9300
C11 C12 1.398(10)
C11 H11 0.9300
C13 C18 1.385(9)
C13 C14 1.394(9)
C14 C15 1.387(8)
C14 H14 0.9300
C15 C16 1.378(10)
C15 H15 0.9300
C16 C17 1.378(10)
C16 H16 0.9300
C17 C18 1.384(8)
C17 H17 0.9300
C18 H18 0.9300
C19 C24 1.395(8)
C19 C20 1.414(9)
C20 C21 1.379(9)
C20 H20 0.9300
C21 C22 1.370(9)
C21 H21 0.9300
C22 C23 1.389(10)
C22 H22 0.9300
C23 C24 1.379(9)
C23 H23 0.9300
C24 H24 0.9300
C25 C30 1.381(9)
C25 C26 1.397(9)
C25 H25 0.9300
C26 C27 1.388(9)
C26 H26 0.9300
C27 C28 1.376(10)
C27 H27 0.9300
C28 C29 1.378(9)
C28 H28 0.9300
C29 C30 1.398(8)
C29 H29 0.9300
C37 C42 1.385(9)
C37 C38 1.394(8)
C38 C39 1.390(9)
C38 H38 0.9300
C39 C40 1.418(10)
C39 H39 0.9300
C40 C41 1.351(9)
C40 H40 0.9300
C41 C42 1.388(10)
C41 H41 0.9300
C42 H42 0.9300
C43 C44 1.389(9)
C43 C48 1.392(9)
C44 C45 1.387(9)
C44 H44 0.9300
C45 C46 1.388(10)
C45 H45 0.9300
C46 C47 1.364(10)
C46 H46 0.9300
C47 C48 1.389(9)
C47 H47 0.9300
C48 H48 0.9300
C49 C50 1.413(7)
C49 C54 1.420(8)
C50 C51 1.350(9)
C50 H50 0.9300
C51 C52 1.397(9)
C51 H51 0.9300
C52 C53 1.359(8)
C52 H52 0.9300
C53 C54 1.387(9)
C53 H53 0.9300
C54 H54 0.9300
C55 C60 1.383(9)
C55 C56 1.402(9)
C56 C57 1.408(8)
C56 H56 0.9300
C57 C58 1.369(10)
C57 H57 0.9300
C58 C59 1.373(11)
C58 H58 0.9300
C59 C60 1.405(8)
C59 H59 0.9300
C60 H60 0.9300
